data_2225396
loop_
_publ_author_name
'Wang, Yuan'
'Wu, Wei-Na'
'Zhao, Rui-Qi'
'Zhang, Ai-Yun'
'Qin, Bao-Feng'

_publ_section_title
;
 Bis[<i>N</i>-benzyl-2-(quinolin-8-yloxy)acetamide]dichloridocopper(II)
 acetonitrile solvate monohydrate
;
_journal_issue 3
_journal_name_full 'Acta Crystallographica Section E'
_journal_page_first m292
_journal_paper_doi 10.1107/S1600536810005453
_journal_volume 66
_journal_year 2010
_chemical_formula_iupac '[Cu Cl2 (C18 H16 N2 O2)2], C2 H3 N, H2 O'
_chemical_formula_moiety 'C36 H32 Cl2 Cu N4 O4, C2 H3 N, H2 O'
_chemical_formula_sum 'C38 H37 Cl2 Cu N5 O5'
_chemical_formula_weight 778.17
_chemical_name_systematic
;
Bis[<i>N</i>-benzyl-2-(quinolin-8-yloxy)acetamide]dichloridocopper(II)
 acetonitrile solvate monohydrate
;
_space_group_IT_number 2
_symmetry_cell_setting triclinic
_symmetry_space_group_name_Hall '-P 1'
_symmetry_space_group_name_H-M 'P -1'
_atom_sites_solution_hydrogens geom
_atom_sites_solution_primary direct
_atom_sites_solution_secondary difmap
_audit_creation_method SHELXL-97
_cell_angle_alpha 78.927(3)
_cell_angle_beta 78.995(3)
_cell_angle_gamma 86.366(3)
_cell_formula_units_Z 2
_cell_length_a 10.202(3)
_cell_length_b 13.253(4)
_cell_length_c 14.009(4)
_cell_measurement_temperature 293(2)
_cell_measurement_theta_max 26.49
_cell_measurement_theta_min 1.96
_cell_volume 1824.0(9)
_computing_cell_refinement 'SAINT (Bruker, 1997)'
_computing_data_collection 'SMART (Bruker, 1997)'
_computing_data_reduction 'SAINT (Bruker, 1997)'
_computing_molecular_graphics 'SHELXTL (Sheldrick, 2008)'
_computing_publication_material 'SHELXTL (Sheldrick, 2008)'
_computing_structure_refinement 'SHELXL97 (Sheldrick, 2008)'
_computing_structure_solution 'SHELXS97 (Sheldrick, 2008)'
_diffrn_ambient_temperature 293(2)
_diffrn_measured_fraction_theta_full 0.985
_diffrn_measured_fraction_theta_max 0.985
_diffrn_measurement_device_type 'Bruker SMART CCD'
_diffrn_measurement_method 'phi and omega scans'
_diffrn_radiation_monochromator graphite
_diffrn_radiation_source 'fine-focus sealed tube'
_diffrn_radiation_type MoK\a
_diffrn_radiation_wavelength 0.71073
_diffrn_reflns_av_R_equivalents 0.0594
_diffrn_reflns_av_sigmaI/netI 0.0789
_diffrn_reflns_limit_h_max 12
_diffrn_reflns_limit_h_min -12
_diffrn_reflns_limit_k_max 16
_diffrn_reflns_limit_k_min -16
_diffrn_reflns_limit_l_max 17
_diffrn_reflns_limit_l_min -17
_diffrn_reflns_number 19499
_diffrn_reflns_theta_full 26.49
_diffrn_reflns_theta_max 26.49
_diffrn_reflns_theta_min 1.96
_exptl_absorpt_coefficient_mu 0.796
_exptl_absorpt_correction_T_max 0.902
_exptl_absorpt_correction_T_min 0.818
_exptl_absorpt_correction_type multi-scan
_exptl_absorpt_process_details '(Sadabs; Sheldrick, 1996)'
_exptl_crystal_colour blue
_exptl_crystal_density_diffrn 1.417
_exptl_crystal_density_method 'not measured'
_exptl_crystal_description block
_exptl_crystal_F_000 806
_exptl_crystal_size_max 0.31
_exptl_crystal_size_mid 0.21
_exptl_crystal_size_min 0.13
_refine_diff_density_max 0.712
_refine_diff_density_min -0.851
_refine_ls_extinction_method none
_refine_ls_goodness_of_fit_ref 1.027
_refine_ls_hydrogen_treatment mixed
_refine_ls_matrix_type full
_refine_ls_number_parameters 464
_refine_ls_number_reflns 7457
_refine_ls_number_restraints 9
_refine_ls_restrained_S_all 1.034
_refine_ls_R_factor_all 0.1132
_refine_ls_R_factor_gt 0.0611
_refine_ls_shift/su_max 0.030
_refine_ls_shift/su_mean 0.002
_refine_ls_structure_factor_coef Fsqd
_refine_ls_weighting_details 'calc w=1/[\s^2^(Fo^2^)+(0.1001P)^2^+0.0000P] where P=(Fo^2^+2Fc^2^)/3'
_refine_ls_weighting_scheme calc
_refine_ls_wR_factor_gt 0.1572
_refine_ls_wR_factor_ref 0.1859
_reflns_number_gt 4374
_reflns_number_total 7457
_reflns_threshold_expression >2sigma(I)
_cod_data_source_file vm2018.cif
_cod_data_source_block I
_cod_database_code 2225396
_cod_database_fobs_code 2225396

loop_
_symmetry_equiv_pos_as_xyz
'x, y, z'
'-x, -y, -z'

loop_
_atom_site_type_symbol
_atom_site_label
_atom_site_fract_x
_atom_site_fract_y
_atom_site_fract_z
_atom_site_U_iso_or_equiv
_atom_site_adp_type
_atom_site_calc_flag
_atom_site_refinement_flags
_atom_site_occupancy
_atom_site_disorder_assembly
_atom_site_disorder_group
Cu Cu1 0.70023(5) 0.29872(4) 0.40084(4) 0.04355(19) Uani d . 1 . .
O O1 0.6634(3) 0.3689(2) 0.5515(2) 0.0474(7) Uani d . 1 . .
O O2 0.5770(4) 0.2507(2) 0.7300(2) 0.0658(9) Uani d . 1 . .
O O3 0.7440(3) 0.1992(2) 0.2675(2) 0.0558(8) Uani d . 1 . .
O O4 0.6412(5) 0.2161(4) 0.0407(3) 0.1052(15) Uani d . 1 . .
N N1 0.8765(3) 0.3017(3) 0.4417(3) 0.0461(8) Uani d . 1 . .
N N2 0.4376(4) 0.3748(3) 0.7784(3) 0.0571(10) Uani d . 1 . .
H H2A 0.4049 0.4354 0.7603 0.068 Uiso calc R 1 . .
N N3 0.6864(3) 0.1485(3) 0.4624(3) 0.0450(8) Uani d . 1 . .
N N4 0.5215(5) 0.2459(4) 0.1848(3) 0.0731(13) Uani d . 1 . .
H H4A 0.5265 0.2605 0.2412 0.088 Uiso calc R 1 . .
C C1 0.9814(5) 0.2679(4) 0.3872(4) 0.0631(13) Uani d . 1 . .
H H1 0.9699 0.2367 0.3354 0.076 Uiso calc R 1 . .
C C2 1.1110(5) 0.2766(5) 0.4033(5) 0.0812(17) Uani d . 1 . .
H H2 1.1840 0.2509 0.3635 0.097 Uiso calc R 1 . .
C C3 1.1281(5) 0.3220(5) 0.4762(5) 0.0744(16) Uani d . 1 . .
H H3 1.2141 0.3292 0.4868 0.089 Uiso calc R 1 . .
C C4 1.0206(5) 0.3584(4) 0.5365(4) 0.0588(13) Uani d . 1 . .
C C5 1.0327(6) 0.4074(5) 0.6140(4) 0.0757(16) Uani d . 1 . .
H H5 1.1167 0.4153 0.6277 0.091 Uiso calc R 1 . .
C C6 0.9250(6) 0.4426(4) 0.6681(4) 0.0766(17) Uani d . 1 . .
H H6 0.9347 0.4752 0.7194 0.092 Uiso calc R 1 . .
C C7 0.7977(5) 0.4320(4) 0.6499(4) 0.0639(14) Uani d . 1 . .
H H7 0.7236 0.4577 0.6886 0.077 Uiso calc R 1 . .
C C8 0.7817(4) 0.3850(3) 0.5768(3) 0.0486(11) Uani d . 1 . .
C C9 0.8941(4) 0.3470(3) 0.5172(3) 0.0459(10) Uani d . 1 . .
C C10 0.5454(4) 0.3984(3) 0.6105(3) 0.0491(11) Uani d . 1 . .
H H10A 0.4703 0.3927 0.5788 0.059 Uiso calc R 1 . .
H H10B 0.5504 0.4698 0.6161 0.059 Uiso calc R 1 . .
C C11 0.5224(4) 0.3329(3) 0.7126(3) 0.0471(10) Uani d . 1 . .
C C12 0.3973(5) 0.3233(4) 0.8795(3) 0.0656(14) Uani d . 1 . .
H H12A 0.3773 0.3747 0.9215 0.079 Uiso calc R 1 . .
H H12B 0.4717 0.2808 0.8998 0.079 Uiso calc R 1 . .
C C13 0.2795(6) 0.2578(4) 0.8961(3) 0.0618(13) Uani d . 1 . .
C C14 0.2840(7) 0.1598(5) 0.9468(4) 0.0849(18) Uani d . 1 . .
H H14 0.3629 0.1326 0.9666 0.102 Uiso calc R 1 . .
C C15 0.1726(10) 0.1004(6) 0.9691(6) 0.113(3) Uani d . 1 . .
H H15 0.1765 0.0334 1.0041 0.136 Uiso calc R 1 . .
C C16 0.0591(9) 0.1384(6) 0.9409(6) 0.120(3) Uani d . 1 . .
H H16 -0.0164 0.0984 0.9575 0.143 Uiso calc R 1 . .
C C17 0.0531(7) 0.2365(5) 0.8872(6) 0.102(2) Uani d . 1 . .
H H17 -0.0255 0.2627 0.8664 0.123 Uiso calc R 1 . .
C C18 0.1644(6) 0.2949(4) 0.8650(5) 0.0769(16) Uani d . 1 . .
H H18 0.1613 0.3610 0.8280 0.092 Uiso calc R 1 . .
C C19 0.6631(4) 0.1215(3) 0.5579(4) 0.0518(11) Uani d . 1 . .
H H19 0.6587 0.1728 0.5954 0.062 Uiso calc R 1 . .
C C20 0.6444(5) 0.0211(4) 0.6076(4) 0.0583(12) Uani d . 1 . .
H H20 0.6281 0.0062 0.6764 0.070 Uiso calc R 1 . .
C C21 0.6501(5) -0.0535(4) 0.5556(4) 0.0599(13) Uani d . 1 . .
H H21 0.6381 -0.1213 0.5880 0.072 Uiso calc R 1 . .
C C22 0.6738(4) -0.0304(3) 0.4537(4) 0.0534(12) Uani d . 1 . .
C C23 0.6761(5) -0.1045(4) 0.3929(5) 0.0688(15) Uani d . 1 . .
H H23 0.6622 -0.1732 0.4217 0.083 Uiso calc R 1 . .
C C24 0.6977(6) -0.0771(4) 0.2949(5) 0.0734(15) Uani d . 1 . .
H H24 0.6991 -0.1270 0.2562 0.088 Uiso calc R 1 . .
C C25 0.7184(5) 0.0248(4) 0.2495(4) 0.0693(14) Uani d . 1 . .
H H25 0.7316 0.0428 0.1809 0.083 Uiso calc R 1 . .
C C26 0.7196(4) 0.0979(3) 0.3047(4) 0.0519(11) Uani d . 1 . .
C C27 0.6934(4) 0.0720(3) 0.4085(3) 0.0446(10) Uani d . 1 . .
C C28 0.7583(5) 0.2327(4) 0.1643(4) 0.0724(15) Uani d . 1 . .
H H28A 0.8260 0.1897 0.1317 0.087 Uiso calc R 1 . .
H H28B 0.7899 0.3025 0.1478 0.087 Uiso calc R 1 . .
C C29 0.6328(7) 0.2302(4) 0.1244(4) 0.0740(15) Uani d . 1 . .
C C30 0.3922(6) 0.2396(4) 0.1612(4) 0.0781(16) Uani d . 1 . .
H H30A 0.3363 0.1996 0.2179 0.094 Uiso calc R 1 . .
H H30B 0.4014 0.2024 0.1069 0.094 Uiso calc R 1 . .
C C31 0.3221(5) 0.3406(4) 0.1332(3) 0.0636(13) Uani d D 1 . .
C C32 0.1919(5) 0.3386(5) 0.1231(4) 0.0737(15) Uani d D 1 . .
H H32 0.1485 0.2765 0.1365 0.088 Uiso calc R 1 . .
C C33 0.1260(7) 0.4277(6) 0.0935(5) 0.0914(19) Uani d D 1 . .
H H33 0.0374 0.4259 0.0863 0.110 Uiso calc R 1 . .
C C34 0.1867(7) 0.5199(6) 0.0740(5) 0.096(2) Uani d D 1 . .
H H34 0.1411 0.5806 0.0528 0.115 Uiso calc R 1 . .
C C35 0.3143(6) 0.5212(5) 0.0862(4) 0.0838(17) Uani d D 1 . .
H H35 0.3564 0.5838 0.0742 0.101 Uiso calc R 1 . .
C C36 0.3830(6) 0.4332(4) 0.1155(4) 0.0748(15) Uani d D 1 . .
H H36 0.4710 0.4359 0.1236 0.090 Uiso calc R 1 . .
Cl Cl1 0.75545(12) 0.43895(9) 0.28587(10) 0.0660(4) Uani d . 1 . .
Cl Cl2 0.47968(10) 0.31446(8) 0.39799(8) 0.0498(3) Uani d . 1 . .
C C38 0.9313(9) 0.0002(7) 0.7221(8) 0.136(3) Uani d D 1 . .
N N5 0.9214(10) -0.0854(7) 0.7463(8) 0.184(4) Uani d . 1 . .
C C37 0.9421(9) 0.1096(6) 0.6906(8) 0.165(4) Uani d D 1 . .
H H37A 1.0198 0.1318 0.7091 0.198 Uiso calc R 1 . .
H H37B 0.8639 0.1434 0.7216 0.198 Uiso calc R 1 . .
H H37C 0.9495 0.1266 0.6200 0.198 Uiso calc R 1 . .
O O1W 0.6967(15) 0.1253(12) 0.8737(6) 0.369(9) Uani d D 1 . .
H H1WA 0.6468 0.1607 0.8369 0.554 Uiso d RD 1 . .
H H1WB 0.651(9) 0.110(18) 0.933(5) 0.554 Uiso d D 1 . .

loop_
_atom_site_aniso_label
_atom_site_aniso_U_11
_atom_site_aniso_U_22
_atom_site_aniso_U_33
_atom_site_aniso_U_12
_atom_site_aniso_U_13
_atom_site_aniso_U_23
Cu1 0.0433(3) 0.0369(3) 0.0527(4) 0.0014(2) -0.0148(2) -0.0086(2)
O1 0.0442(16) 0.0527(18) 0.0462(17) -0.0022(13) -0.0043(13) -0.0152(14)
O2 0.087(3) 0.045(2) 0.059(2) 0.0147(18) -0.0079(18) -0.0071(16)
O3 0.068(2) 0.0501(19) 0.050(2) 0.0027(15) -0.0122(15) -0.0093(15)
O4 0.139(4) 0.132(4) 0.052(3) 0.017(3) -0.029(2) -0.029(2)
N1 0.044(2) 0.042(2) 0.052(2) 0.0022(16) -0.0071(17) -0.0099(17)
N2 0.065(3) 0.054(2) 0.049(2) 0.0007(19) -0.0003(19) -0.0117(19)
N3 0.045(2) 0.043(2) 0.051(2) 0.0040(15) -0.0161(16) -0.0106(17)
N4 0.083(3) 0.089(3) 0.056(3) 0.017(3) -0.030(3) -0.024(2)
C1 0.056(3) 0.067(3) 0.066(3) 0.009(2) -0.011(2) -0.015(3)
C2 0.046(3) 0.103(5) 0.089(4) 0.018(3) -0.010(3) -0.011(4)
C3 0.044(3) 0.091(4) 0.086(4) -0.007(3) -0.024(3) 0.004(3)
C4 0.047(3) 0.060(3) 0.067(3) -0.009(2) -0.021(2) 0.006(2)
C5 0.071(4) 0.092(4) 0.072(4) -0.027(3) -0.033(3) -0.007(3)
C6 0.097(5) 0.082(4) 0.060(3) -0.036(4) -0.028(3) -0.009(3)
C7 0.082(4) 0.065(3) 0.051(3) -0.017(3) -0.014(3) -0.020(2)
C8 0.057(3) 0.046(3) 0.045(3) -0.014(2) -0.013(2) -0.004(2)
C9 0.046(2) 0.044(2) 0.048(3) -0.0065(19) -0.013(2) -0.002(2)
C10 0.049(3) 0.048(3) 0.048(3) 0.005(2) -0.003(2) -0.010(2)
C11 0.053(3) 0.042(3) 0.047(3) -0.005(2) -0.007(2) -0.008(2)
C12 0.077(3) 0.073(3) 0.046(3) -0.006(3) -0.006(2) -0.013(3)
C13 0.084(4) 0.056(3) 0.045(3) -0.007(3) -0.001(3) -0.017(2)
C14 0.124(5) 0.066(4) 0.070(4) -0.002(4) -0.030(4) -0.014(3)
C15 0.153(8) 0.076(5) 0.107(6) -0.045(5) -0.020(6) 0.002(4)
C16 0.127(7) 0.096(6) 0.131(7) -0.060(5) 0.006(6) -0.020(5)
C17 0.083(5) 0.079(5) 0.146(7) -0.016(4) -0.013(4) -0.027(5)
C18 0.080(4) 0.055(3) 0.093(4) -0.012(3) -0.006(3) -0.013(3)
C19 0.058(3) 0.042(3) 0.058(3) 0.007(2) -0.017(2) -0.013(2)
C20 0.065(3) 0.049(3) 0.060(3) 0.003(2) -0.019(2) -0.001(2)
C21 0.063(3) 0.039(3) 0.079(4) 0.003(2) -0.026(3) -0.002(2)
C22 0.045(3) 0.040(3) 0.079(4) 0.0042(19) -0.023(2) -0.011(2)
C23 0.076(4) 0.040(3) 0.100(5) 0.008(2) -0.026(3) -0.030(3)
C24 0.088(4) 0.054(3) 0.091(4) 0.010(3) -0.029(3) -0.034(3)
C25 0.083(4) 0.062(3) 0.070(4) 0.013(3) -0.023(3) -0.025(3)
C26 0.055(3) 0.042(3) 0.064(3) 0.009(2) -0.017(2) -0.017(2)
C27 0.041(2) 0.037(2) 0.060(3) 0.0052(18) -0.018(2) -0.015(2)
C28 0.079(4) 0.078(4) 0.056(3) 0.003(3) -0.004(3) -0.013(3)
C29 0.101(5) 0.073(4) 0.052(3) 0.007(3) -0.023(3) -0.013(3)
C30 0.092(4) 0.077(4) 0.074(4) 0.002(3) -0.033(3) -0.017(3)
C31 0.074(4) 0.075(4) 0.047(3) 0.005(3) -0.019(2) -0.018(3)
C32 0.069(4) 0.087(4) 0.067(4) -0.004(3) -0.019(3) -0.011(3)
C33 0.077(4) 0.114(6) 0.089(5) 0.006(4) -0.024(3) -0.027(4)
C34 0.107(6) 0.100(5) 0.084(5) 0.028(4) -0.030(4) -0.025(4)
C35 0.098(5) 0.072(4) 0.082(4) -0.007(4) -0.016(4) -0.016(3)
C36 0.070(4) 0.079(4) 0.079(4) -0.005(3) -0.021(3) -0.016(3)
Cl1 0.0627(8) 0.0501(7) 0.0804(9) -0.0065(6) -0.0203(6) 0.0085(6)
Cl2 0.0443(6) 0.0460(6) 0.0630(7) 0.0010(5) -0.0165(5) -0.0138(5)
C38 0.113(7) 0.118(7) 0.183(10) -0.006(6) -0.049(6) -0.018(8)
N5 0.208(10) 0.119(7) 0.213(10) -0.002(7) -0.003(7) -0.038(7)
C37 0.155(8) 0.110(7) 0.233(12) -0.035(6) -0.092(8) 0.030(7)
O1W 0.487(18) 0.438(17) 0.168(8) 0.350(16) -0.110(10) -0.086(10)

loop_
_atom_type_symbol
_atom_type_description
_atom_type_scat_dispersion_real
_atom_type_scat_dispersion_imag
_atom_type_scat_source
C C 0.0033 0.0016 'International Tables Vol C Tables 4.2.6.8 and 6.1.1.4'
H H 0.0000 0.0000 'International Tables Vol C Tables 4.2.6.8 and 6.1.1.4'
Cl Cl 0.1484 0.1585 'International Tables Vol C Tables 4.2.6.8 and 6.1.1.4'
Cu Cu 0.3201 1.2651 'International Tables Vol C Tables 4.2.6.8 and 6.1.1.4'
N N 0.0061 0.0033 'International Tables Vol C Tables 4.2.6.8 and 6.1.1.4'
O O 0.0106 0.0060 'International Tables Vol C Tables 4.2.6.8 and 6.1.1.4'

loop_
_geom_angle_atom_site_label_1
_geom_angle_atom_site_label_2
_geom_angle_atom_site_label_3
_geom_angle_site_symmetry_1
_geom_angle_site_symmetry_3
_geom_angle
_geom_angle_publ_flag
N1 Cu1 N3 . . 89.95(13) ?
N1 Cu1 Cl1 . . 89.01(11) ?
N3 Cu1 Cl1 . . 158.68(11) ?
N1 Cu1 Cl2 . . 162.28(11) ?
N3 Cu1 Cl2 . . 92.14(10) ?
Cl1 Cu1 Cl2 . . 95.29(5) ?
N1 Cu1 O1 . . 72.19(12) ?
N3 Cu1 O1 . . 98.37(12) ?
Cl1 Cu1 O1 . . 101.57(8) ?
Cl2 Cu1 O1 . . 90.10(7) ?
C8 O1 C10 . . 117.9(3) ?
C8 O1 Cu1 . . 110.8(2) ?
C10 O1 Cu1 . . 131.3(3) ?
C26 O3 C28 . . 118.1(4) ?
C1 N1 C9 . . 118.3(4) ?
C1 N1 Cu1 . . 118.1(3) ?
C9 N1 Cu1 . . 123.1(3) ?
C11 N2 C12 . . 122.7(4) ?
C11 N2 H2A . . 118.6 ?
C12 N2 H2A . . 118.6 ?
C19 N3 C27 . . 117.1(4) ?
C19 N3 Cu1 . . 119.6(3) ?
C27 N3 Cu1 . . 123.3(3) ?
C29 N4 C30 . . 123.0(5) ?
C29 N4 H4A . . 118.5 ?
C30 N4 H4A . . 118.5 ?
N1 C1 C2 . . 122.6(5) ?
N1 C1 H1 . . 118.7 ?
C2 C1 H1 . . 118.7 ?
C3 C2 C1 . . 119.0(5) ?
C3 C2 H2 . . 120.5 ?
C1 C2 H2 . . 120.5 ?
C2 C3 C4 . . 120.8(5) ?
C2 C3 H3 . . 119.6 ?
C4 C3 H3 . . 119.6 ?
C3 C4 C9 . . 117.6(5) ?
C3 C4 C5 . . 123.3(5) ?
C9 C4 C5 . . 119.2(5) ?
C6 C5 C4 . . 120.3(5) ?
C6 C5 H5 . . 119.9 ?
C4 C5 H5 . . 119.9 ?
C5 C6 C7 . . 121.4(5) ?
C5 C6 H6 . . 119.3 ?
C7 C6 H6 . . 119.3 ?
C8 C7 C6 . . 120.2(5) ?
C8 C7 H7 . . 119.9 ?
C6 C7 H7 . . 119.9 ?
C7 C8 O1 . . 126.2(4) ?
C7 C8 C9 . . 120.0(4) ?
O1 C8 C9 . . 113.8(4) ?
N1 C9 C4 . . 121.7(4) ?
N1 C9 C8 . . 119.3(4) ?
C4 C9 C8 . . 119.0(4) ?
O1 C10 C11 . . 111.9(4) ?
O1 C10 H10A . . 109.2 ?
C11 C10 H10A . . 109.2 ?
O1 C10 H10B . . 109.2 ?
C11 C10 H10B . . 109.2 ?
H10A C10 H10B . . 107.9 ?
O2 C11 N2 . . 124.5(4) ?
O2 C11 C10 . . 121.8(4) ?
N2 C11 C10 . . 113.7(4) ?
N2 C12 C13 . . 114.3(4) ?
N2 C12 H12A . . 108.7 ?
C13 C12 H12A . . 108.7 ?
N2 C12 H12B . . 108.7 ?
C13 C12 H12B . . 108.7 ?
H12A C12 H12B . . 107.6 ?
C14 C13 C18 . . 118.8(6) ?
C14 C13 C12 . . 119.6(6) ?
C18 C13 C12 . . 121.5(5) ?
C13 C14 C15 . . 120.5(7) ?
C13 C14 H14 . . 119.8 ?
C15 C14 H14 . . 119.8 ?
C16 C15 C14 . . 120.3(7) ?
C16 C15 H15 . . 119.9 ?
C14 C15 H15 . . 119.9 ?
C15 C16 C17 . . 120.3(7) ?
C15 C16 H16 . . 119.8 ?
C17 C16 H16 . . 119.8 ?
C18 C17 C16 . . 119.1(7) ?
C18 C17 H17 . . 120.5 ?
C16 C17 H17 . . 120.5 ?
C13 C18 C17 . . 121.0(6) ?
C13 C18 H18 . . 119.5 ?
C17 C18 H18 . . 119.5 ?
N3 C19 C20 . . 124.2(4) ?
N3 C19 H19 . . 117.9 ?
C20 C19 H19 . . 117.9 ?
C21 C20 C19 . . 119.0(5) ?
C21 C20 H20 . . 120.5 ?
C19 C20 H20 . . 120.5 ?
C20 C21 C22 . . 120.0(5) ?
C20 C21 H21 . . 120.0 ?
C22 C21 H21 . . 120.0 ?
C21 C22 C27 . . 117.9(4) ?
C21 C22 C23 . . 123.7(5) ?
C27 C22 C23 . . 118.4(5) ?
C24 C23 C22 . . 120.8(5) ?
C24 C23 H23 . . 119.6 ?
C22 C23 H23 . . 119.6 ?
C23 C24 C25 . . 121.0(5) ?
C23 C24 H24 . . 119.5 ?
C25 C24 H24 . . 119.5 ?
C26 C25 C24 . . 120.2(5) ?
C26 C25 H25 . . 119.9 ?
C24 C25 H25 . . 119.9 ?
C25 C26 O3 . . 124.9(5) ?
C25 C26 C27 . . 120.1(4) ?
O3 C26 C27 . . 115.0(4) ?
N3 C27 C22 . . 121.7(4) ?
N3 C27 C26 . . 118.9(4) ?
C22 C27 C26 . . 119.3(4) ?
O3 C28 C29 . . 114.4(4) ?
O3 C28 H28A . . 108.7 ?
C29 C28 H28A . . 108.7 ?
O3 C28 H28B . . 108.7 ?
C29 C28 H28B . . 108.7 ?
H28A C28 H28B . . 107.6 ?
O4 C29 N4 . . 125.7(6) ?
O4 C29 C28 . . 118.8(6) ?
N4 C29 C28 . . 115.5(5) ?
N4 C30 C31 . . 115.4(5) ?
N4 C30 H30A . . 108.4 ?
C31 C30 H30A . . 108.4 ?
N4 C30 H30B . . 108.4 ?
C31 C30 H30B . . 108.4 ?
H30A C30 H30B . . 107.5 ?
C32 C31 C36 . . 119.2(5) ?
C32 C31 C30 . . 117.5(5) ?
C36 C31 C30 . . 123.3(5) ?
C33 C32 C31 . . 119.7(6) ?
C33 C32 H32 . . 120.1 ?
C31 C32 H32 . . 120.1 ?
C32 C33 C34 . . 121.3(6) ?
C32 C33 H33 . . 119.3 ?
C34 C33 H33 . . 119.3 ?
C35 C34 C33 . . 118.5(6) ?
C35 C34 H34 . . 120.8 ?
C33 C34 H34 . . 120.8 ?
C34 C35 C36 . . 121.5(6) ?
C34 C35 H35 . . 119.2 ?
C36 C35 H35 . . 119.2 ?
C35 C36 C31 . . 119.7(5) ?
C35 C36 H36 . . 120.1 ?
C31 C36 H36 . . 120.1 ?
N5 C38 C37 . . 179.1(12) ?
C38 C37 H37A . . 109.5 ?
C38 C37 H37B . . 109.5 ?
H37A C37 H37B . . 109.5 ?
C38 C37 H37C . . 109.5 ?
H37A C37 H37C . . 109.5 ?
H37B C37 H37C . . 109.5 ?
H1WA O1W H1WB . . 108.6 ?

loop_
_geom_bond_atom_site_label_1
_geom_bond_atom_site_label_2
_geom_bond_site_symmetry_2
_geom_bond_distance
_geom_bond_publ_flag
Cu1 N1 . 1.993(3) ?
Cu1 N3 . 2.014(3) ?
Cu1 Cl1 . 2.2364(13) ?
Cu1 Cl2 . 2.2537(13) ?
Cu1 O1 . 2.423(3) ?
O1 C8 . 1.360(5) ?
O1 C10 . 1.404(5) ?
O2 C11 . 1.196(5) ?
O3 C26 . 1.363(5) ?
O3 C28 . 1.410(6) ?
O4 C29 . 1.208(6) ?
N1 C1 . 1.299(6) ?
N1 C9 . 1.357(5) ?
N2 C11 . 1.318(5) ?
N2 C12 . 1.444(6) ?
N2 H2A . 0.8600 ?
N3 C19 . 1.296(5) ?
N3 C27 . 1.367(5) ?
N4 C29 . 1.311(7) ?
N4 C30 . 1.431(7) ?
N4 H4A . 0.8600 ?
C1 C2 . 1.399(7) ?
C1 H1 . 0.9300 ?
C2 C3 . 1.324(8) ?
C2 H2 . 0.9300 ?
C3 C4 . 1.374(7) ?
C3 H3 . 0.9300 ?
C4 C9 . 1.390(6) ?
C4 C5 . 1.395(7) ?
C5 C6 . 1.323(8) ?
C5 H5 . 0.9300 ?
C6 C7 . 1.392(7) ?
C6 H6 . 0.9300 ?
C7 C8 . 1.336(6) ?
C7 H7 . 0.9300 ?
C8 C9 . 1.410(6) ?
C10 C11 . 1.507(6) ?
C10 H10A . 0.9700 ?
C10 H10B . 0.9700 ?
C12 C13 . 1.483(7) ?
C12 H12A . 0.9700 ?
C12 H12B . 0.9700 ?
C13 C14 . 1.359(7) ?
C13 C18 . 1.360(8) ?
C14 C15 . 1.375(9) ?
C14 H14 . 0.9300 ?
C15 C16 . 1.333(10) ?
C15 H15 . 0.9300 ?
C16 C17 . 1.375(10) ?
C16 H16 . 0.9300 ?
C17 C18 . 1.367(8) ?
C17 H17 . 0.9300 ?
C18 H18 . 0.9300 ?
C19 C20 . 1.384(6) ?
C19 H19 . 0.9300 ?
C20 C21 . 1.329(7) ?
C20 H20 . 0.9300 ?
C21 C22 . 1.379(7) ?
C21 H21 . 0.9300 ?
C22 C27 . 1.393(6) ?
C22 C23 . 1.415(7) ?
C23 C24 . 1.329(7) ?
C23 H23 . 0.9300 ?
C24 C25 . 1.389(7) ?
C24 H24 . 0.9300 ?
C25 C26 . 1.354(6) ?
C25 H25 . 0.9300 ?
C26 C27 . 1.405(6) ?
C28 C29 . 1.497(8) ?
C28 H28A . 0.9700 ?
C28 H28B . 0.9700 ?
C30 C31 . 1.497(7) ?
C30 H30A . 0.9700 ?
C30 H30B . 0.9700 ?
C31 C32 . 1.365(6) ?
C31 C36 . 1.370(6) ?
C32 C33 . 1.355(8) ?
C32 H32 . 0.9300 ?
C33 C34 . 1.362(7) ?
C33 H33 . 0.9300 ?
C34 C35 . 1.346(7) ?
C34 H34 . 0.9300 ?
C35 C36 . 1.356(6) ?
C35 H35 . 0.9300 ?
C36 H36 . 0.9300 ?
C38 N5 . 1.125(10) ?
C38 C37 . 1.436(8) ?
C37 H37A . 0.9600 ?
C37 H37B . 0.9600 ?
C37 H37C . 0.9600 ?
O1W H1WA . 0.8501 ?
O1W H1WB . 0.86(2) ?

loop_
_geom_hbond_atom_site_label_D
_geom_hbond_atom_site_label_H
_geom_hbond_atom_site_label_A
_geom_hbond_site_symmetry_A
_geom_hbond_distance_DH
_geom_hbond_distance_HA
_geom_hbond_distance_DA
_geom_hbond_angle_DHA
N2 H2A Cl1 2_666 0.86 2.35 3.160(4) 157.6
N4 H4A Cl2 . 0.86 2.39 3.230(5) 164.8
O1W H1WA O2 . 0.85 1.95 2.776(8) 165.0
O1W H1WB O4 1_556 0.86(2) 2.2(2) 2.781(11) 12E1(2)

loop_
_geom_torsion_atom_site_label_1
_geom_torsion_atom_site_label_2
_geom_torsion_atom_site_label_3
_geom_torsion_atom_site_label_4
_geom_torsion_site_symmetry_1
_geom_torsion_site_symmetry_2
_geom_torsion_site_symmetry_3
_geom_torsion_site_symmetry_4
_geom_torsion
_geom_torsion_publ_flag
N1 Cu1 O1 C8 . . . . 7.6(3) ?
N3 Cu1 O1 C8 . . . . 94.8(3) ?
Cl1 Cu1 O1 C8 . . . . -77.6(3) ?
Cl2 Cu1 O1 C8 . . . . -173.0(2) ?
N1 Cu1 O1 C10 . . . . -175.8(4) ?
N3 Cu1 O1 C10 . . . . -88.6(3) ?
Cl1 Cu1 O1 C10 . . . . 99.0(3) ?
Cl2 Cu1 O1 C10 . . . . 3.6(3) ?
N3 Cu1 N1 C1 . . . . 80.9(4) ?
Cl1 Cu1 N1 C1 . . . . -77.8(3) ?
Cl2 Cu1 N1 C1 . . . . 177.8(3) ?
O1 Cu1 N1 C1 . . . . 179.8(4) ?
N3 Cu1 N1 C9 . . . . -106.3(3) ?
Cl1 Cu1 N1 C9 . . . . 95.0(3) ?
Cl2 Cu1 N1 C9 . . . . -9.4(6) ?
O1 Cu1 N1 C9 . . . . -7.5(3) ?
N1 Cu1 N3 C19 . . . . 72.2(3) ?
Cl1 Cu1 N3 C19 . . . . 159.3(3) ?
Cl2 Cu1 N3 C19 . . . . -90.2(3) ?
O1 Cu1 N3 C19 . . . . 0.2(3) ?
N1 Cu1 N3 C27 . . . . -111.3(3) ?
Cl1 Cu1 N3 C27 . . . . -24.2(5) ?
Cl2 Cu1 N3 C27 . . . . 86.3(3) ?
O1 Cu1 N3 C27 . . . . 176.7(3) ?
C9 N1 C1 C2 . . . . 0.0(7) ?
Cu1 N1 C1 C2 . . . . 173.1(4) ?
N1 C1 C2 C3 . . . . -0.8(9) ?
C1 C2 C3 C4 . . . . 1.2(9) ?
C2 C3 C4 C9 . . . . -0.8(8) ?
C2 C3 C4 C5 . . . . -179.6(5) ?
C3 C4 C5 C6 . . . . 178.6(5) ?
C9 C4 C5 C6 . . . . -0.2(8) ?
C4 C5 C6 C7 . . . . 0.1(9) ?
C5 C6 C7 C8 . . . . 0.3(8) ?
C6 C7 C8 O1 . . . . 179.5(4) ?
C6 C7 C8 C9 . . . . -0.7(7) ?
C10 O1 C8 C7 . . . . -4.1(6) ?
Cu1 O1 C8 C7 . . . . 173.0(4) ?
C10 O1 C8 C9 . . . . 176.2(3) ?
Cu1 O1 C8 C9 . . . . -6.7(4) ?
C1 N1 C9 C4 . . . . 0.4(6) ?
Cu1 N1 C9 C4 . . . . -172.3(3) ?
C1 N1 C9 C8 . . . . 179.5(4) ?
Cu1 N1 C9 C8 . . . . 6.7(5) ?
C3 C4 C9 N1 . . . . 0.0(7) ?
C5 C4 C9 N1 . . . . 178.8(4) ?
C3 C4 C9 C8 . . . . -179.1(4) ?
C5 C4 C9 C8 . . . . -0.2(7) ?
C7 C8 C9 N1 . . . . -178.4(4) ?
O1 C8 C9 N1 . . . . 1.4(6) ?
C7 C8 C9 C4 . . . . 0.7(7) ?
O1 C8 C9 C4 . . . . -179.6(4) ?
C8 O1 C10 C11 . . . . -67.7(5) ?
Cu1 O1 C10 C11 . . . . 115.9(4) ?
C12 N2 C11 O2 . . . . -2.3(7) ?
C12 N2 C11 C10 . . . . 177.4(4) ?
O1 C10 C11 O2 . . . . -19.0(6) ?
O1 C10 C11 N2 . . . . 161.3(4) ?
C11 N2 C12 C13 . . . . -88.6(6) ?
N2 C12 C13 C14 . . . . 131.0(5) ?
N2 C12 C13 C18 . . . . -51.7(7) ?
C18 C13 C14 C15 . . . . -2.2(9) ?
C12 C13 C14 C15 . . . . 175.3(5) ?
C13 C14 C15 C16 . . . . 0.2(11) ?
C14 C15 C16 C17 . . . . 1.5(13) ?
C15 C16 C17 C18 . . . . -1.2(12) ?
C14 C13 C18 C17 . . . . 2.5(9) ?
C12 C13 C18 C17 . . . . -174.9(5) ?
C16 C17 C18 C13 . . . . -0.8(10) ?
C27 N3 C19 C20 . . . . -0.4(6) ?
Cu1 N3 C19 C20 . . . . 176.3(3) ?
N3 C19 C20 C21 . . . . -0.1(7) ?
C19 C20 C21 C22 . . . . -0.2(7) ?
C20 C21 C22 C27 . . . . 1.0(7) ?
C20 C21 C22 C23 . . . . -177.3(5) ?
C21 C22 C23 C24 . . . . 179.1(5) ?
C27 C22 C23 C24 . . . . 0.7(7) ?
C22 C23 C24 C25 . . . . -0.2(8) ?
C23 C24 C25 C26 . . . . 1.4(8) ?
C24 C25 C26 O3 . . . . 177.4(4) ?
C24 C25 C26 C27 . . . . -3.1(7) ?
C28 O3 C26 C25 . . . . 5.5(7) ?
C28 O3 C26 C27 . . . . -174.0(4) ?
C19 N3 C27 C22 . . . . 1.3(6) ?
Cu1 N3 C27 C22 . . . . -175.3(3) ?
C19 N3 C27 C26 . . . . -179.5(4) ?
Cu1 N3 C27 C26 . . . . 4.0(5) ?
C21 C22 C27 N3 . . . . -1.6(6) ?
C23 C22 C27 N3 . . . . 176.9(4) ?
C21 C22 C27 C26 . . . . 179.2(4) ?
C23 C22 C27 C26 . . . . -2.4(6) ?
C25 C26 C27 N3 . . . . -175.7(4) ?
O3 C26 C27 N3 . . . . 3.9(6) ?
C25 C26 C27 C22 . . . . 3.6(7) ?
O3 C26 C27 C22 . . . . -176.8(4) ?
C26 O3 C28 C29 . . . . 68.0(6) ?
C30 N4 C29 O4 . . . . 5.4(9) ?
C30 N4 C29 C28 . . . . -175.8(5) ?
O3 C28 C29 O4 . . . . -150.3(5) ?
O3 C28 C29 N4 . . . . 30.9(7) ?
C29 N4 C30 C31 . . . . -104.2(6) ?
N4 C30 C31 C32 . . . . -171.4(5) ?
N4 C30 C31 C36 . . . . 10.1(8) ?
C36 C31 C32 C33 . . . . 1.6(8) ?
C30 C31 C32 C33 . . . . -177.0(5) ?
C31 C32 C33 C34 . . . . -0.5(9) ?
C32 C33 C34 C35 . . . . -0.9(10) ?
C33 C34 C35 C36 . . . . 1.1(10) ?
C34 C35 C36 C31 . . . . 0.1(9) ?
C32 C31 C36 C35 . . . . -1.4(8) ?
C30 C31 C36 C35 . . . . 177.1(5) ?
